data_8106504
loop_
_publ_author_name
'Yuan, Xian-You'
'Zhang, Min'
'Li, Zhong-Yan'
'Yuan, Lin'

_publ_section_title
;
 Crystal structure of
 2-(4-(dimethylamino)phenyl)-1,3-dimethyl-1H-perimidin-3-ium iodide,
 C21H22I1N3
;
_journal_issue 2
_journal_name_full 'Zeitschrift f\"ur Kristallographie - New Crystal Structures'
_journal_page_first 265
_journal_page_last 266
_journal_paper_doi 10.1515/ncrs-2016-0232
_journal_volume 232
_journal_year 2017
_chemical_formula_moiety 'C21 H22 N3, I'
_chemical_formula_sum 'C21 H22 I N3'
_chemical_formula_weight 443.32
_space_group_crystal_system monoclinic
_space_group_IT_number 15
_space_group_name_Hall '-C 2yc'
_space_group_name_H-M_alt 'C 1 2/c 1'
_atom_sites_solution_hydrogens geom
_atom_sites_solution_primary direct
_atom_sites_solution_secondary difmap
_cell_angle_alpha 90.00
_cell_angle_beta 109.446(3)
_cell_angle_gamma 90.00
_cell_formula_units_Z 8
_cell_length_a 21.829(7)
_cell_length_b 10.741(3)
_cell_length_c 17.564(5)
_cell_measurement_reflns_used 8643
_cell_measurement_temperature 296(2)
_cell_measurement_theta_max 27.12
_cell_measurement_theta_min 2.14
_cell_volume 3883(2)
_computing_cell_refinement 'SAINT v8.34A (Bruker, 2013)'
_computing_data_reduction 'SAINT v8.34A (Bruker, 2013)'
_computing_molecular_graphics 'Olex2 (Dolomanov et al., 2009)'
_computing_publication_material 'Olex2 (Dolomanov et al., 2009)'
_computing_structure_refinement 'XL (Sheldrick, 2008)'
_computing_structure_solution 'XS (Sheldrick, 2008)'
_diffrn_ambient_temperature 296.15
_diffrn_measured_fraction_theta_full 0.986
_diffrn_measured_fraction_theta_max 0.986
_diffrn_measurement_device_type 'Bruker APEX-II CCD'
_diffrn_measurement_method '\f and \w scans'
_diffrn_radiation_monochromator graphite
_diffrn_radiation_type MoK\a
_diffrn_radiation_wavelength 0.71073
_diffrn_reflns_av_R_equivalents 0.0165
_diffrn_reflns_av_unetI/netI 0.0111
_diffrn_reflns_limit_h_max 25
_diffrn_reflns_limit_h_min -25
_diffrn_reflns_limit_k_max 12
_diffrn_reflns_limit_k_min -12
_diffrn_reflns_limit_l_max 20
_diffrn_reflns_limit_l_min -20
_diffrn_reflns_number 17887
_diffrn_reflns_theta_full 25.01
_diffrn_reflns_theta_max 25.01
_diffrn_reflns_theta_min 1.98
_diffrn_source 'fine-focus sealed tube'
_diffrn_standards_number 0
_exptl_absorpt_coefficient_mu 1.657
_exptl_absorpt_correction_T_max 0.7456
_exptl_absorpt_correction_T_min 0.6830
_exptl_absorpt_correction_type multi-scan
_exptl_absorpt_process_details
;
SADABS-2014/5 (Bruker,2014/5) was used for absorption correction.
wR2(int) was 0.0552 before and 0.0324 after correction.
The Ratio of minimum to maximum transmission is 0.9160.
The \l/2 correction factor is 0.00150.
;
_exptl_crystal_colour 'light yellow'
_exptl_crystal_density_diffrn 1.517
_exptl_crystal_density_method 'not measured'
_exptl_crystal_description block
_exptl_crystal_F_000 1776
_exptl_crystal_size_max 0.38
_exptl_crystal_size_mid 0.35
_exptl_crystal_size_min 0.30
_refine_diff_density_max 0.616
_refine_diff_density_min -0.665
_refine_diff_density_rms 0.045
_refine_ls_extinction_method none
_refine_ls_goodness_of_fit_ref 1.024
_refine_ls_hydrogen_treatment constr
_refine_ls_matrix_type full
_refine_ls_number_parameters 230
_refine_ls_number_reflns 3382
_refine_ls_number_restraints 0
_refine_ls_restrained_S_all 1.024
_refine_ls_R_factor_all 0.0334
_refine_ls_R_factor_gt 0.0260
_refine_ls_shift/su_max 0.001
_refine_ls_shift/su_mean 0.000
_refine_ls_structure_factor_coef Fsqd
_refine_ls_weighting_details 'calc w=1/[\s^2^(Fo^2^)+(0.0301P)^2^+5.2930P] where P=(Fo^2^+2Fc^2^)/3'
_refine_ls_weighting_scheme calc
_refine_ls_wR_factor_gt 0.0632
_refine_ls_wR_factor_ref 0.0687
_reflns_number_gt 2855
_reflns_number_total 3382
_reflns_threshold_expression >2sigma(I)
_cod_data_source_file suppl_ncrs-2016-0232_suppl.cif
_cod_data_source_block 1
_cod_database_code 8106504
_olex2_refinement_description
;
1. Fixed Uiso
 At 1.2 times of:
  All C(H) groups
 At 1.5 times of:
  All C(H,H,H) groups
2.a Aromatic/amide H refined with riding coordinates:
 C15(H15), C19(H19), C5(H5), C7(H7), C3(H3), C16(H16), C8(H8), C9(H9),
 C18(H18), C4(H4)
2.b Idealised Me refined as rotating group:
 C11(H11A,H11B,H11C), C13(H13A,H13B,H13C), C21(H21A,H21B,H21C), C20(H20A,H20B,
 H20C)
;
_olex2_submission_special_instructions 'No special instructions were received'

loop_
_space_group_symop_id
_space_group_symop_operation_xyz
1 'x, y, z'
2 '-x, y, -z+1/2'
3 'x+1/2, y+1/2, z'
4 '-x+1/2, y+1/2, -z+1/2'
5 '-x, -y, -z'
6 'x, -y, z-1/2'
7 '-x+1/2, -y+1/2, -z'
8 'x+1/2, -y+1/2, z-1/2'

loop_
_atom_site_label
_atom_site_type_symbol
_atom_site_fract_x
_atom_site_fract_y
_atom_site_fract_z
_atom_site_U_iso_or_equiv
_atom_site_adp_type
_atom_site_occupancy
_atom_site_calc_flag
_atom_site_disorder_assembly
_atom_site_disorder_group
_atom_site_refinement_flags_posn
N1 N 0.20884(10) 0.37508(18) 0.33968(12) 0.0470(5) Uani 1 d . . .
N2 N 0.12126(10) 0.36977(19) 0.38674(13) 0.0498(5) Uani 1 d . . .
N3 N 0.07296(12) 0.8984(2) 0.20445(13) 0.0628(6) Uani 1 d . . .
C15 C 0.09106(12) 0.5596(2) 0.23325(15) 0.0501(6) Uani 1 d . . .
H15 H 0.0760 0.4870 0.2041 0.060 Uiso 1 calc . . R
C10 C 0.13725(12) 0.2486(2) 0.41971(15) 0.0463(5) Uani 1 d . . .
C2 C 0.23068(12) 0.2553(2) 0.37200(14) 0.0443(5) Uani 1 d . . .
C17 C 0.09188(13) 0.7843(2) 0.23960(15) 0.0477(6) Uani 1 d . . .
C19 C 0.15675(18) 0.6603(3) 0.35194(18) 0.0851(11) Uani 1 d . . .
H19 H 0.1861 0.6565 0.4042 0.102 Uiso 1 calc . . R
C14 C 0.13451(12) 0.5516(2) 0.31087(15) 0.0508(6) Uani 1 d . . .
C5 C 0.26907(13) 0.0197(2) 0.43570(14) 0.0518(6) Uani 1 d . . .
H5 H 0.2826 -0.0590 0.4567 0.062 Uiso 1 calc . . R
C7 C 0.17423(13) 0.0124(2) 0.48431(15) 0.0542(6) Uani 1 d . . .
H7 H 0.1862 -0.0659 0.5069 0.065 Uiso 1 calc . . R
C3 C 0.28508(13) 0.2008(3) 0.36377(16) 0.0557(6) Uani 1 d . . .
H3 H 0.3094 0.2420 0.3370 0.067 Uiso 1 calc . . R
C11 C 0.06461(15) 0.4315(3) 0.3995(2) 0.0771(9) Uani 1 d . . .
H11A H 0.0262 0.3833 0.3742 0.116 Uiso 1 calc . . GR
H11B H 0.0593 0.5133 0.3762 0.116 Uiso 1 calc . . GR
H11C H 0.0717 0.4377 0.4563 0.116 Uiso 1 calc . . GR
C16 C 0.06958(12) 0.6732(2) 0.19824(15) 0.0497(6) Uani 1 d . . .
H16 H 0.0397 0.6761 0.1462 0.060 Uiso 1 calc . . R
C12 C 0.15587(12) 0.4273(2) 0.34743(14) 0.0469(6) Uani 1 d . . .
C1 C 0.19375(11) 0.1936(2) 0.41275(13) 0.0410(5) Uani 1 d . . .
C8 C 0.11971(14) 0.0676(3) 0.48915(17) 0.0613(7) Uani 1 d . . .
H8 H 0.0946 0.0253 0.5144 0.074 Uiso 1 calc . . R
C13 C 0.24644(15) 0.4374(3) 0.29498(18) 0.0670(8) Uani 1 d . . .
H13A H 0.2910 0.4440 0.3289 0.100 Uiso 1 calc . . GR
H13B H 0.2291 0.5191 0.2792 0.100 Uiso 1 calc . . GR
H13C H 0.2437 0.3897 0.2477 0.100 Uiso 1 calc . . GR
C9 C 0.10001(13) 0.1862(3) 0.45725(18) 0.0595(7) Uani 1 d . . .
H9 H 0.0625 0.2222 0.4613 0.071 Uiso 1 calc . . R
C18 C 0.13655(19) 0.7745(3) 0.31749(18) 0.0778(10) Uani 1 d . . .
H18 H 0.1529 0.8464 0.3466 0.093 Uiso 1 calc . . R
C21 C 0.09575(18) 1.0116(3) 0.24875(19) 0.0732(8) Uani 1 d . . .
H21A H 0.0814 1.0147 0.2948 0.110 Uiso 1 calc . . GR
H21B H 0.0787 1.0819 0.2145 0.110 Uiso 1 calc . . GR
H21C H 0.1424 1.0137 0.2665 0.110 Uiso 1 calc . . GR
C20 C 0.02107(15) 0.9075(3) 0.12874(17) 0.0691(8) Uani 1 d . . .
H20A H 0.0313 0.8583 0.0890 0.104 Uiso 1 calc . . GR
H20B H 0.0156 0.9929 0.1116 0.104 Uiso 1 calc . . GR
H20C H -0.0184 0.8775 0.1350 0.104 Uiso 1 calc . . GR
C6 C 0.21287(12) 0.0729(2) 0.44523(13) 0.0454(5) Uani 1 d . . .
C4 C 0.30325(14) 0.0818(3) 0.39640(16) 0.0584(7) Uani 1 d . . .
H4 H 0.3400 0.0446 0.3908 0.070 Uiso 1 calc . . R
I1 I 0.098190(12) 0.27074(2) 0.080683(16) 0.08093(11) Uani 1 d . . .

loop_
_atom_site_aniso_label
_atom_site_aniso_U_11
_atom_site_aniso_U_22
_atom_site_aniso_U_33
_atom_site_aniso_U_23
_atom_site_aniso_U_13
_atom_site_aniso_U_12
N1 0.0553(12) 0.0374(10) 0.0464(11) 0.0047(8) 0.0146(9) 0.0053(9)
N2 0.0476(11) 0.0381(11) 0.0606(13) 0.0027(9) 0.0140(10) 0.0066(9)
N3 0.0812(16) 0.0403(12) 0.0541(13) 0.0053(10) 0.0055(11) 0.0102(11)
C15 0.0518(14) 0.0357(12) 0.0557(15) -0.0038(10) 0.0086(12) -0.0019(10)
C10 0.0451(13) 0.0380(12) 0.0499(13) -0.0013(10) 0.0081(11) 0.0005(10)
C2 0.0520(13) 0.0360(12) 0.0411(12) -0.0001(9) 0.0105(10) 0.0041(10)
C17 0.0563(14) 0.0374(13) 0.0453(13) 0.0014(10) 0.0116(11) 0.0060(10)
C19 0.123(3) 0.0444(16) 0.0524(17) -0.0005(13) -0.0183(17) 0.0118(17)
C14 0.0578(15) 0.0357(13) 0.0513(14) 0.0018(10) 0.0081(12) 0.0061(11)
C5 0.0632(16) 0.0368(13) 0.0475(14) -0.0003(10) 0.0079(12) 0.0111(11)
C7 0.0668(17) 0.0354(13) 0.0526(14) 0.0030(11) 0.0093(12) -0.0050(11)
C3 0.0606(16) 0.0541(15) 0.0572(15) 0.0054(12) 0.0260(13) 0.0113(12)
C11 0.0676(19) 0.0616(19) 0.109(3) 0.0177(17) 0.0390(18) 0.0230(15)
C16 0.0468(13) 0.0460(14) 0.0473(13) 0.0019(11) 0.0036(11) 0.0004(11)
C12 0.0518(14) 0.0359(12) 0.0457(13) -0.0011(10) 0.0068(11) 0.0031(10)
C1 0.0467(13) 0.0336(11) 0.0366(11) -0.0042(9) 0.0056(10) -0.0002(9)
C8 0.0634(17) 0.0499(16) 0.0705(18) 0.0042(13) 0.0223(14) -0.0124(13)
C13 0.080(2) 0.0584(17) 0.0707(18) 0.0198(14) 0.0357(16) 0.0091(14)
C9 0.0512(15) 0.0514(15) 0.0768(18) 0.0032(13) 0.0223(14) -0.0014(12)
C18 0.119(3) 0.0338(14) 0.0538(17) -0.0061(12) -0.0066(17) 0.0053(15)
C21 0.108(2) 0.0360(14) 0.0700(18) 0.0036(13) 0.0227(17) 0.0067(15)
C20 0.0753(19) 0.0589(17) 0.0634(17) 0.0173(14) 0.0100(15) 0.0113(15)
C6 0.0550(14) 0.0332(12) 0.0398(12) -0.0045(9) 0.0049(10) -0.0010(10)
C4 0.0639(16) 0.0523(15) 0.0589(16) -0.0001(12) 0.0201(13) 0.0201(13)
I1 0.09812(19) 0.04930(13) 0.1127(2) -0.02008(10) 0.05830(15) -0.02207(10)

loop_
_atom_type_symbol
_atom_type_description
_atom_type_scat_dispersion_real
_atom_type_scat_dispersion_imag
_atom_type_scat_source
C C 0.0033 0.0016 'International Tables Vol C Tables 4.2.6.8 and 6.1.1.4'
H H 0.0000 0.0000 'International Tables Vol C Tables 4.2.6.8 and 6.1.1.4'
I I -0.4742 1.8119 'International Tables Vol C Tables 4.2.6.8 and 6.1.1.4'
N N 0.0061 0.0033 'International Tables Vol C Tables 4.2.6.8 and 6.1.1.4'

loop_
_geom_angle_atom_site_label_1
_geom_angle_atom_site_label_2
_geom_angle_atom_site_label_3
_geom_angle
_geom_angle_site_symmetry_1
_geom_angle_site_symmetry_3
C2 N1 C13 116.8(2) . .
C12 N1 C2 121.8(2) . .
C12 N1 C13 121.3(2) . .
C10 N2 C11 116.8(2) . .
C12 N2 C10 122.1(2) . .
C12 N2 C11 121.1(2) . .
C17 N3 C21 120.8(2) . .
C17 N3 C20 120.3(2) . .
C20 N3 C21 117.9(2) . .
C14 C15 H15 119.5 . .
C16 C15 H15 119.5 . .
C16 C15 C14 121.0(2) . .
C1 C10 N2 116.9(2) . .
C9 C10 N2 122.5(2) . .
C9 C10 C1 120.7(2) . .
C3 C2 N1 122.0(2) . .
C3 C2 C1 120.9(2) . .
C1 C2 N1 117.1(2) . .
N3 C17 C16 121.9(2) . .
N3 C17 C18 121.1(2) . .
C18 C17 C16 117.0(2) . .
C14 C19 H19 119.3 . .
C14 C19 C18 121.5(3) . .
C18 C19 H19 119.3 . .
C15 C14 C12 119.7(2) . .
C19 C14 C15 118.2(2) . .
C19 C14 C12 122.1(2) . .
C6 C5 H5 119.7 . .
C4 C5 H5 119.7 . .
C4 C5 C6 120.6(2) . .
C8 C7 H7 119.7 . .
C8 C7 C6 120.5(2) . .
C6 C7 H7 119.7 . .
C2 C3 H3 120.6 . .
C2 C3 C4 118.8(3) . .
C4 C3 H3 120.6 . .
N2 C11 H11A 109.5 . .
N2 C11 H11B 109.5 . .
N2 C11 H11C 109.5 . .
H11A C11 H11B 109.5 . .
H11A C11 H11C 109.5 . .
H11B C11 H11C 109.5 . .
C15 C16 C17 121.1(2) . .
C15 C16 H16 119.4 . .
C17 C16 H16 119.4 . .
N1 C12 N2 121.3(2) . .
N1 C12 C14 119.4(2) . .
N2 C12 C14 119.3(2) . .
C10 C1 C6 119.7(2) . .
C2 C1 C10 120.8(2) . .
C2 C1 C6 119.4(2) . .
C7 C8 H8 119.0 . .
C7 C8 C9 122.1(3) . .
C9 C8 H8 119.0 . .
N1 C13 H13A 109.5 . .
N1 C13 H13B 109.5 . .
N1 C13 H13C 109.5 . .
H13A C13 H13B 109.5 . .
H13A C13 H13C 109.5 . .
H13B C13 H13C 109.5 . .
C10 C9 C8 118.8(3) . .
C10 C9 H9 120.6 . .
C8 C9 H9 120.6 . .
C17 C18 H18 119.4 . .
C19 C18 C17 121.1(3) . .
C19 C18 H18 119.4 . .
N3 C21 H21A 109.5 . .
N3 C21 H21B 109.5 . .
N3 C21 H21C 109.5 . .
H21A C21 H21B 109.5 . .
H21A C21 H21C 109.5 . .
H21B C21 H21C 109.5 . .
N3 C20 H20A 109.5 . .
N3 C20 H20B 109.5 . .
N3 C20 H20C 109.5 . .
H20A C20 H20B 109.5 . .
H20A C20 H20C 109.5 . .
H20B C20 H20C 109.5 . .
C5 C6 C1 118.2(2) . .
C7 C6 C5 123.7(2) . .
C7 C6 C1 118.2(2) . .
C5 C4 C3 122.0(2) . .
C5 C4 H4 119.0 . .
C3 C4 H4 119.0 . .

loop_
_geom_bond_atom_site_label_1
_geom_bond_atom_site_label_2
_geom_bond_distance
_geom_bond_site_symmetry_2
N1 C2 1.423(3) .
N1 C12 1.332(3) .
N1 C13 1.472(3) .
N2 C10 1.420(3) .
N2 C11 1.484(3) .
N2 C12 1.333(3) .
N3 C17 1.373(3) .
N3 C21 1.440(4) .
N3 C20 1.434(4) .
C15 H15 0.9300 .
C15 C14 1.380(4) .
C15 C16 1.377(3) .
C10 C1 1.409(3) .
C10 C9 1.379(4) .
C2 C3 1.374(4) .
C2 C1 1.409(3) .
C17 C16 1.397(4) .
C17 C18 1.395(4) .
C19 H19 0.9300 .
C19 C14 1.373(4) .
C19 C18 1.374(4) .
C14 C12 1.488(3) .
C5 H5 0.9300 .
C5 C6 1.413(3) .
C5 C4 1.350(4) .
C7 H7 0.9300 .
C7 C8 1.357(4) .
C7 C6 1.411(4) .
C3 H3 0.9300 .
C3 C4 1.402(4) .
C11 H11A 0.9600 .
C11 H11B 0.9600 .
C11 H11C 0.9600 .
C16 H16 0.9300 .
C1 C6 1.422(3) .
C8 H8 0.9300 .
C8 C9 1.401(4) .
C13 H13A 0.9600 .
C13 H13B 0.9600 .
C13 H13C 0.9600 .
C9 H9 0.9300 .
C18 H18 0.9300 .
C21 H21A 0.9600 .
C21 H21B 0.9600 .
C21 H21C 0.9600 .
C20 H20A 0.9600 .
C20 H20B 0.9600 .
C20 H20C 0.9600 .
C4 H4 0.9300 .

loop_
_geom_torsion_atom_site_label_1
_geom_torsion_atom_site_label_2
_geom_torsion_atom_site_label_3
_geom_torsion_atom_site_label_4
_geom_torsion
_geom_torsion_site_symmetry_1
_geom_torsion_site_symmetry_2
_geom_torsion_site_symmetry_3
_geom_torsion_site_symmetry_4
N1 C2 C3 C4 -179.3(2) . . . .
N1 C2 C1 C10 0.9(3) . . . .
N1 C2 C1 C6 179.1(2) . . . .
N2 C10 C1 C2 -2.4(3) . . . .
N2 C10 C1 C6 179.4(2) . . . .
N2 C10 C9 C8 -179.1(2) . . . .
N3 C17 C16 C15 177.4(3) . . . .
N3 C17 C18 C19 -178.3(3) . . . .
C15 C14 C12 N1 91.2(3) . . . .
C15 C14 C12 N2 -88.2(3) . . . .
C10 N2 C12 N1 -2.4(3) . . . .
C10 N2 C12 C14 177.0(2) . . . .
C10 C1 C6 C5 178.7(2) . . . .
C10 C1 C6 C7 -0.5(3) . . . .
C2 N1 C12 N2 0.7(3) . . . .
C2 N1 C12 C14 -178.7(2) . . . .
C2 C3 C4 C5 -0.2(4) . . . .
C2 C1 C6 C5 0.5(3) . . . .
C2 C1 C6 C7 -178.8(2) . . . .
C19 C14 C12 N1 -88.7(4) . . . .
C19 C14 C12 N2 91.9(4) . . . .
C14 C15 C16 C17 1.1(4) . . . .
C14 C19 C18 C17 0.9(6) . . . .
C7 C8 C9 C10 0.1(4) . . . .
C3 C2 C1 C10 -178.7(2) . . . .
C3 C2 C1 C6 -0.5(3) . . . .
C11 N2 C10 C1 -175.5(2) . . . .
C11 N2 C10 C9 4.3(4) . . . .
C11 N2 C12 N1 176.3(2) . . . .
C11 N2 C12 C14 -4.3(4) . . . .
C16 C15 C14 C19 -1.1(4) . . . .
C16 C15 C14 C12 178.9(2) . . . .
C16 C17 C18 C19 -0.9(5) . . . .
C12 N1 C2 C3 179.6(2) . . . .
C12 N1 C2 C1 0.0(3) . . . .
C12 N2 C10 C1 3.2(3) . . . .
C12 N2 C10 C9 -177.0(2) . . . .
C1 C10 C9 C8 0.7(4) . . . .
C1 C2 C3 C4 0.3(4) . . . .
C8 C7 C6 C5 -178.0(2) . . . .
C8 C7 C6 C1 1.2(3) . . . .
C13 N1 C2 C3 1.4(3) . . . .
C13 N1 C2 C1 -178.1(2) . . . .
C13 N1 C12 N2 178.8(2) . . . .
C13 N1 C12 C14 -0.6(3) . . . .
C9 C10 C1 C2 177.8(2) . . . .
C9 C10 C1 C6 -0.5(3) . . . .
C18 C17 C16 C15 -0.1(4) . . . .
C18 C19 C14 C15 0.2(5) . . . .
C18 C19 C14 C12 -179.9(3) . . . .
C21 N3 C17 C16 179.0(3) . . . .
C21 N3 C17 C18 -3.7(5) . . . .
C20 N3 C17 C16 10.6(4) . . . .
C20 N3 C17 C18 -172.0(3) . . . .
C6 C5 C4 C3 0.2(4) . . . .
C6 C7 C8 C9 -1.0(4) . . . .
C4 C5 C6 C7 178.9(2) . . . .
C4 C5 C6 C1 -0.3(3) . . . .
